data_7129871
loop_
_publ_author_name
'Machalska, Ewa'
'Zaj\;ac, Grzegorz'
'Baranska, Malgorzata'
'Bou\<r, Petr'
'Kaczorek, Dorota'
'Kaw\;ecki, Robert'
'Rode, Joanna E.'
'Lyczko, Krzysztof'
'Dobrowolski, Jan Cz.'

_publ_section_title
;
 New chiral ECD-Raman spectroscopy of atropisomeric naphthalenediimides
;
_journal_name_full 'Chemical Communications'
_journal_paper_doi 10.1039/D1CC06974H
_journal_year 2022
_chemical_formula_moiety 'C39 H28 N2 O5, 1.5(C7 H8)'
_chemical_formula_sum 'C49.5 H40 N2 O5'
_chemical_formula_weight 742.83
_space_group_crystal_system orthorhombic
_space_group_IT_number 19
_space_group_name_Hall 'P 2ac 2ab'
_space_group_name_H-M_alt 'P 21 21 21'
_atom_sites_solution_hydrogens geom
_atom_sites_solution_primary direct
_audit_creation_date 2021-10-18
_audit_creation_method
;
Olex2 1.5
(compiled 2021.08.20 svn.r13c46975 for OlexSys, GUI svn.r6405)
;
_audit_update_record
;
2021-10-18 deposited with the CCDC.	2022-03-08 downloaded from the CCDC.
;
_cell_angle_alpha 90
_cell_angle_beta 90
_cell_angle_gamma 90
_cell_formula_units_Z 8
_cell_length_a 9.03641(8)
_cell_length_b 24.18309(19)
_cell_length_c 36.1172(4)
_cell_measurement_reflns_used 14579
_cell_measurement_temperature 100.01(10)
_cell_measurement_theta_max 68.9370
_cell_measurement_theta_min 3.0470
_cell_volume 7892.63(13)
_computing_cell_refinement 'CrysAlisPro 1.171.40.84a (Rigaku OD, 2020)'
_computing_data_collection 'CrysAlisPro 1.171.40.84a (Rigaku OD, 2020)'
_computing_data_reduction 'CrysAlisPro 1.171.40.84a (Rigaku OD, 2020)'
_computing_molecular_graphics 'Olex2 1.5 (Dolomanov et al., 2009)'
_computing_publication_material 'Olex2 1.5 (Dolomanov et al., 2009)'
_computing_structure_refinement 'SHELXL 2017/1 (Sheldrick, 2015)'
_diffrn_ambient_temperature 100.15
_diffrn_detector_area_resol_mean 16.0131
_diffrn_detector_type Eos
_diffrn_measured_fraction_theta_full 0.999
_diffrn_measured_fraction_theta_max 0.999
_diffrn_measurement_details
;
List of Runs (angles in degrees, time in seconds):

  # Type    Start    End  Width  t~exp~   \w     \q     \k     \f   Frames
#--------------------------------------------------------------------------
  1  \w    -68.00  42.00   1.00    3.75    --  -22.80  77.00 -90.00  110
  2  \w   -101.00  19.00   1.00    3.75    --  -22.80 -57.00  90.00  120
  3  \w   -157.00 -82.00   1.00   15.00    --  -69.06 -77.00 -60.00   75
  4  \w   -160.00 -82.00   1.00   15.00    --  -69.06 -91.00 150.00   78
  5  \w   -156.00 -83.00   1.00   15.00    --  -69.06-111.00-180.00   73
  6  \w    104.00 156.00   1.00   15.00    --   69.06 111.00   0.00   52
  7  \w     61.00 146.00   1.00   15.00    --   69.06 178.00  90.00   85
  8  \w    104.00 156.00   1.00   15.00    --   69.06 111.00  30.00   52
  9  \w    103.00 157.00   1.00   15.00    --   69.06  77.00 -90.00   54
 10  \w    103.00 157.00   1.00   15.00    --   69.06  77.00-180.00   54
 11  \w    103.00 157.00   1.00   15.00    --   69.06  77.00 -60.00   54
 12  \w     32.00 112.00   1.00   19.50    --  115.32-125.00 150.00   80
 13  \w    103.00 178.00   1.00   19.50    --  115.32  77.00-150.00   75
 14  \w    104.00 178.00   1.00   19.50    --  115.32  99.00  30.00   74
 15  \w     32.00 112.00   1.00   19.50    --  115.32-125.00   0.00   80
 16  \w     72.00 178.00   1.00   19.50    --  115.32  54.00   0.00  106
 17  \w    104.00 178.00   1.00   19.50    --  115.32  99.00-120.00   74
 18  \w     28.00 108.00   1.00   19.50    --  115.32-109.00 -84.00   80
 19  \w    103.00 178.00   1.00   19.50    --  115.32  77.00 120.00   75
 20  \w    104.00 178.00   1.00   19.50    --  115.32  99.00-150.00   74
 21  \w     75.00 178.00   1.00   19.50    --  115.32  65.00 -90.00  103
 22  \w     24.00 106.00   1.00   19.50    --  115.32 -89.00-180.00   82
 23  \w   -120.00 -39.00   1.00    3.75    --  -22.80-178.00   0.00   81
 24  \w    -65.00  55.00   1.00    3.75    --  -22.80  57.00  30.00  120
 25  \w   -101.00  19.00   1.00    3.75    --  -22.80 -57.00 -90.00  120
;
_diffrn_measurement_device 'four-circle diffractometer'
_diffrn_measurement_device_type 'SuperNova, Dual, Cu at home/near, Eos'
_diffrn_measurement_method '\w scans'
_diffrn_radiation_type CuK\a
_diffrn_radiation_wavelength 1.54184
_diffrn_reflns_av_R_equivalents 0.0219
_diffrn_reflns_av_unetI/netI 0.0276
_diffrn_reflns_Laue_measured_fraction_full 0.999
_diffrn_reflns_Laue_measured_fraction_max 0.999
_diffrn_reflns_limit_h_max 10
_diffrn_reflns_limit_h_min -10
_diffrn_reflns_limit_k_max 28
_diffrn_reflns_limit_k_min -24
_diffrn_reflns_limit_l_max 42
_diffrn_reflns_limit_l_min -42
_diffrn_reflns_number 34067
_diffrn_reflns_point_group_measured_fraction_full 0.999
_diffrn_reflns_point_group_measured_fraction_max 0.999
_diffrn_reflns_theta_full 65.997
_diffrn_reflns_theta_max 65.997
_diffrn_reflns_theta_min 2.199
_exptl_absorpt_coefficient_mu 0.643
_exptl_absorpt_correction_T_max 1.00000
_exptl_absorpt_correction_T_min 0.86177
_exptl_absorpt_correction_type multi-scan
_exptl_absorpt_process_details
;
CrysAlisPro 1.171.40.84a (Rigaku Oxford Diffraction, 2020)
Empirical absorption correction using spherical harmonics,
implemented in SCALE3 ABSPACK scaling algorithm.
;
_exptl_crystal_colour yellow
_exptl_crystal_colour_primary yellow
_exptl_crystal_density_diffrn 1.250
_exptl_crystal_description plate
_exptl_crystal_F_000 3128
_exptl_crystal_size_max 0.24
_exptl_crystal_size_mid 0.12
_exptl_crystal_size_min 0.04
_refine_diff_density_max 0.872
_refine_diff_density_min -0.547
_refine_diff_density_rms 0.070
_refine_ls_abs_structure_details
;
 Flack x determined using 5289 quotients [(I+)-(I-)]/[(I+)+(I-)]
 (Parsons, Flack and Wagner, Acta Cryst. B69 (2013) 249-259).
;
_refine_ls_abs_structure_Flack -0.14(6)
_refine_ls_extinction_method none
_refine_ls_goodness_of_fit_ref 1.040
_refine_ls_hydrogen_treatment constr
_refine_ls_matrix_type full
_refine_ls_number_parameters 955
_refine_ls_number_reflns 13763
_refine_ls_number_restraints 112
_refine_ls_restrained_S_all 1.059
_refine_ls_R_factor_all 0.0653
_refine_ls_R_factor_gt 0.0608
_refine_ls_shift/su_max 0.000
_refine_ls_shift/su_mean 0.000
_refine_ls_structure_factor_coef Fsqd
_refine_ls_weighting_details 'w=1/[\s^2^(Fo^2^)+(0.1102P)^2^+6.1599P] where P=(Fo^2^+2Fc^2^)/3'
_refine_ls_weighting_scheme calc
_refine_ls_wR_factor_gt 0.1746
_refine_ls_wR_factor_ref 0.1799
_reflns_Friedel_coverage 0.800
_reflns_Friedel_fraction_full 0.998
_reflns_Friedel_fraction_max 0.998
_reflns_number_gt 12788
_reflns_number_total 13763
_reflns_threshold_expression 'I > 2\s(I)'
_cod_data_source_file d1cc06974h1.cif
_cod_data_source_block ndib-ome-tol
_cod_depositor_comments
;

2024-06-28
Z value and formula fixed to values more according to usual
chemical conventions.                 miguel
;
_cod_original_formula_sum 'C99 H80 N4 O10'
_cod_original_formula_weight 1485.67
_cod_original_formula_moiety '2(C39 H28 N2 O5), 3(C7 H8)'
_cod_original_formula_units_Z 4
_cod_original_cell_volume 7892.63(12)
_cod_database_code 7129871
_shelx_shelxl_version_number 2017/1
_shelx_space_group_comment
;
The symmetry employed for this shelxl refinement is uniquely defined
by the following loop, which should always be used as a source of
symmetry information in preference to the above space-group names.
They are only intended as comments.
;
_olex2_refinement_description
;
1. Fixed Uiso
 At 1.2 times of:
  All C(H) groups, All C(H,H) groups
 At 1.5 times of:
  All C(H,H,H) groups
2. Restrained distances
 C99-C93
 1.51 with sigma of 0.02
 C93-C98 = C93-C94 = C97-C96
 1.39 with sigma of 0.02
 C98-C97 = C96-C95 = C95-C94
 1.38 with sigma of 0.02
 C92-C86
 1.51 with sigma of 0.02
 C86-C91 = C86-C87 = C90-C89
 1.39 with sigma of 0.02
 C91-C90 = C89-C88 = C88-C87
 1.38 with sigma of 0.02
 C93-C97
 2.42 with sigma of 0.04
 C98-C96
 2.39 with sigma of 0.04
 C93-C95
 2.41 with sigma of 0.04
 C97-C95 = C96-C94
 2.4 with sigma of 0.04
 C99-C98 = C99-C94
 2.52 with sigma of 0.04
 C90-C88 = C89-C87
 2.4 with sigma of 0.04
 C86-C88
 2.41 with sigma of 0.04
 C92-C91 = C92-C87
 2.52 with sigma of 0.04
 C86-C90
 2.42 with sigma of 0.04
 C91-C89
 2.39 with sigma of 0.04
 C93-C98 \\sim C98-C97 \\sim C97-C96 \\sim C96-C95 \\sim C95-C94 \\sim C94-C93
 with sigma of 0.02
 C93-C95 \\sim C93-C97 \\sim C94-C96 \\sim C98-C94 \\sim C97-C95 \\sim C98-C96
 with sigma of 0.04
 C99-C94 \\sim C99-C98
 with sigma of 0.04
 C86-C88 \\sim C86-C90 \\sim C87-C89 \\sim C91-C87 \\sim C90-C88 \\sim C91-C89
 with sigma of 0.04
 C92-C87 \\sim C92-C91
 with sigma of 0.04
 C86-C91 \\sim C91-C90 \\sim C90-C89 \\sim C89-C88 \\sim C88-C87 \\sim C87-C86
 with sigma of 0.02
3. Restrained planarity
 C99, C93, C98, C97, C96, C95, C94
 with sigma of 0.1
 C92, C86, C91, C90, C89, C88, C87
 with sigma of 0.1
4. Uiso/Uaniso restraints and constraints
C99 \\sim C93 \\sim C98 \\sim C97 \\sim C96 \\sim C95 \\sim C94: within 2A with
sigma of 0.04 and sigma for terminal atoms of 0.08 within 2A
C92 \\sim C86 \\sim C91 \\sim C90 \\sim C89 \\sim C88 \\sim C87: within 2A with
sigma of 0.04 and sigma for terminal atoms of 0.08 within 2A
5. Rigid body (RIGU) restrains
 C99, C93, C98, C97, C96, C95, C94
 with sigma for 1-2 distances of 0.004 and sigma for 1-3 distances of 0.004
 C92, C86, C91, C90, C89, C88, C87
 with sigma for 1-2 distances of 0.004 and sigma for 1-3 distances of 0.004
6.a Secondary CH2 refined with riding coordinates:
 C36(H36A,H36B), C76(H76A,H76B), C75(H75A,H75B), C37(H37A,H37B), C77(H77A,
 H77B), C38(H38A,H38B)
6.b Aromatic/amide H refined with riding coordinates:
 C49(H49), C43(H43), C42(H42), C10(H10), C48(H48), C9(H9), C3(H3), C62(H62),
 C59(H59), C23(H23), C4(H4), C24(H24), C20(H20), C71(H71), C19(H19), C21(H21),
 C57(H57), C33(H33), C18(H18), C63(H63), C66(H66), C72(H72), C58(H58), C32(H32),
  C70(H70), C31(H31), C27(H27), C60(H60), C67(H67), C28(H28), C30(H30),
 C69(H69), C80(H80), C84(H84), C83(H83), C81(H81), C82(H82), C98(H98), C97(H97),
  C96(H96), C95(H95), C94(H94), C91(H91), C90(H90), C89(H89), C88(H88), C87(H87)
6.c Idealised Me refined as rotating group:
 C39(H39A,H39B,H39C), C78(H78A,H78B,H78C), C35(H35A,H35B,H35C), C74(H74A,H74B,
 H74C), C85(H85A,H85B,H85C), C99(H99A,H99B,H99C), C92(H92A,H92B,H92C)
;
_olex2_submission_special_instructions 'No special instructions were received'
_oxdiff_exptl_absorpt_empirical_details
;
Empirical correction (ABSPACK) includes:
- Absorption correction using spherical harmonics
- Frame scaling
;

loop_
_space_group_symop_operation_xyz
'x, y, z'
'-x+1/2, -y, z+1/2'
'x+1/2, -y+1/2, -z'
'-x, y+1/2, -z+1/2'

loop_
_atom_site_label
_atom_site_type_symbol
_atom_site_fract_x
_atom_site_fract_y
_atom_site_fract_z
_atom_site_U_iso_or_equiv
_atom_site_adp_type
_atom_site_occupancy
_atom_site_site_symmetry_order
_atom_site_calc_flag
_atom_site_refinement_flags_posn
_atom_site_refinement_flags_adp
_atom_site_refinement_flags_occupancy
_atom_site_disorder_assembly
_atom_site_disorder_group
O6 O 0.5421(3) 0.64154(11) 0.16595(8) 0.0224(6) Uani 1 1 d . . . . .
N2 N 0.5693(4) 0.68481(13) 0.25482(9) 0.0196(7) Uani 1 1 d . . . . .
C52 C 0.1665(4) 0.60244(15) 0.18869(11) 0.0180(8) Uani 1 1 d . . . . .
O3 O 0.3534(3) 0.72206(11) 0.23425(8) 0.0248(6) Uani 1 1 d . . . . .
N3 N 0.3267(4) 0.68067(13) 0.14718(9) 0.0176(6) Uani 1 1 d . . . . .
C40 C 0.4072(4) 0.64107(16) 0.16688(11) 0.0189(8) Uani 1 1 d . . . . .
O8 O -0.2886(3) 0.52204(13) 0.23093(9) 0.0302(7) Uani 1 1 d . . . . .
O4 O -0.0465(3) 0.53413(13) 0.34507(9) 0.0337(7) Uani 1 1 d . . . . .
N1 N 0.1682(4) 0.49363(13) 0.36285(9) 0.0210(7) Uani 1 1 d . . . . .
N4 N -0.0740(4) 0.48827(14) 0.25364(9) 0.0214(7) Uani 1 1 d . . . . .
C41 C 0.3225(4) 0.60024(15) 0.18873(11) 0.0184(8) Uani 1 1 d . . . . .
C53 C 0.0869(4) 0.56301(16) 0.20952(11) 0.0186(8) Uani 1 1 d . . . . .
O1 O 0.3801(3) 0.44486(12) 0.37277(8) 0.0265(6) Uani 1 1 d . . . . .
C44 C 0.1643(4) 0.52391(15) 0.23112(11) 0.0184(8) Uani 1 1 d . . . . .
C51 C 0.1726(4) 0.68843(16) 0.14972(10) 0.0190(8) Uani 1 1 d . . . . .
C49 C -0.0636(4) 0.64369(16) 0.16827(11) 0.0208(8) Uani 1 1 d . . . . .
H49 H -0.115246 0.670895 0.154369 0.025 Uiso 1 1 calc R U . . .
C43 C 0.3160(4) 0.52258(16) 0.23096(11) 0.0209(8) Uani 1 1 d . . . . .
H43 H 0.367243 0.495996 0.245474 0.025 Uiso 1 1 calc R U . . .
O7 O 0.1421(3) 0.45211(12) 0.27536(8) 0.0248(6) Uani 1 1 d . . . . .
O9 O 0.1139(3) 0.72920(11) 0.13711(8) 0.0240(6) Uani 1 1 d . . . . .
C11 C 0.1726(4) 0.57452(16) 0.32176(11) 0.0211(8) Uani 1 1 d . . . . .
O2 O 0.7847(3) 0.64886(13) 0.27604(9) 0.0323(7) Uani 1 1 d . . . . .
C14 C 0.4088(4) 0.61049(16) 0.29953(11) 0.0183(8) Uani 1 1 d . . . . .
C1 C 0.3218(4) 0.48545(16) 0.35976(11) 0.0192(8) Uani 1 1 d . . . . .
C47 C -0.0696(4) 0.56428(16) 0.20874(11) 0.0199(8) Uani 1 1 d . . . . .
C13 C 0.3297(4) 0.57149(15) 0.32081(11) 0.0177(8) Uani 1 1 d . . . . .
C5 C 0.5657(4) 0.60762(16) 0.29906(11) 0.0201(8) Uani 1 1 d . . . . .
C45 C 0.0812(4) 0.48472(16) 0.25507(11) 0.0206(8) Uani 1 1 d . . . . .
C54 C 0.4140(4) 0.71998(16) 0.12628(11) 0.0181(8) Uani 1 1 d . . . . .
C42 C 0.3961(4) 0.56089(16) 0.20912(11) 0.0208(8) Uani 1 1 d . . . . .
H42 H 0.501124 0.559398 0.208559 0.025 Uiso 1 1 calc R U . . .
C10 C 0.1000(4) 0.61480(17) 0.30186(12) 0.0239(9) Uani 1 1 d . . . . .
H10 H -0.004834 0.617094 0.302862 0.029 Uiso 1 1 calc R U . . .
C50 C 0.0898(4) 0.64393(16) 0.16894(11) 0.0189(8) Uani 1 1 d . . . . .
C48 C -0.1431(4) 0.60351(16) 0.18800(12) 0.0228(8) Uani 1 1 d . . . . .
H48 H -0.248168 0.603320 0.187072 0.027 Uiso 1 1 calc R U . . .
C7 C 0.4150(4) 0.68911(15) 0.25434(11) 0.0195(8) Uani 1 1 d . . . . .
C6 C 0.6494(4) 0.64775(17) 0.27663(11) 0.0224(8) Uani 1 1 d . . . . .
C25 C 0.0591(5) 0.51739(17) 0.43609(12) 0.0251(9) Uani 1 1 d . . . . .
C65 C 0.2821(5) 0.64340(17) 0.06155(11) 0.0239(8) Uani 1 1 d . . . . .
C9 C 0.1798(4) 0.65245(16) 0.28013(12) 0.0222(8) Uani 1 1 d . . . . .
H9 H 0.128270 0.679659 0.266208 0.027 Uiso 1 1 calc R U . . .
C3 C 0.5588(4) 0.52755(16) 0.33914(12) 0.0226(8) Uani 1 1 d . . . . .
H3 H 0.610395 0.499396 0.352171 0.027 Uiso 1 1 calc R U . . .
C56 C 0.5623(4) 0.74247(16) 0.07324(11) 0.0187(8) Uani 1 1 d . . . . .
C46 C -0.1533(4) 0.52426(17) 0.23121(12) 0.0224(8) Uani 1 1 d . . . . .
C8 C 0.3322(4) 0.65046(16) 0.27873(11) 0.0200(8) Uani 1 1 d . . . . .
C2 C 0.4064(4) 0.52915(15) 0.33981(11) 0.0189(8) Uani 1 1 d . . . . .
C36 C 0.6552(4) 0.72177(16) 0.23081(11) 0.0224(8) Uani 1 1 d . . . . .
H36A H 0.593786 0.732141 0.209200 0.027 Uiso 1 1 calc R U . . .
H36B H 0.742822 0.701552 0.221463 0.027 Uiso 1 1 calc R U . . .
C12 C 0.0886(4) 0.53397(17) 0.34379(11) 0.0218(8) Uani 1 1 d . . . . .
O10 O 0.1936(3) 0.68869(12) 0.06356(8) 0.0283(6) Uani 1 1 d . . . . .
C76 C -0.2091(5) 0.39863(17) 0.25565(13) 0.0266(9) Uani 1 1 d . . . . .
H76A H -0.121231 0.375873 0.249646 0.032 Uiso 1 1 calc R U . . .
H76B H -0.256411 0.409808 0.232093 0.032 Uiso 1 1 calc R U . . .
C15 C 0.0821(4) 0.45241(16) 0.38231(11) 0.0216(8) Uani 1 1 d . . . . .
C73 C 0.5246(5) 0.60500(16) 0.07459(10) 0.0227(8) Uani 1 1 d . . . . .
C62 C 0.5387(4) 0.80751(16) 0.12536(11) 0.0221(8) Uani 1 1 d . . . . .
H62 H 0.560965 0.842107 0.136494 0.026 Uiso 1 1 calc R U . . .
C59 C 0.7566(5) 0.81778(18) 0.03843(12) 0.0286(9) Uani 1 1 d . . . . .
H59 H 0.823372 0.842509 0.026667 0.034 Uiso 1 1 calc R U . . .
C75 C -0.1607(4) 0.44996(17) 0.27682(12) 0.0235(8) Uani 1 1 d . . . . .
H75A H -0.249415 0.469399 0.286273 0.028 Uiso 1 1 calc R U . . .
H75B H -0.100277 0.438628 0.298391 0.028 Uiso 1 1 calc R U . . .
C16 C 0.0246(4) 0.46404(15) 0.41657(11) 0.0205(8) Uani 1 1 d . . . . .
C55 C 0.4668(4) 0.70493(15) 0.09227(10) 0.0181(8) Uani 1 1 d . . . . .
C23 C -0.0414(5) 0.36431(16) 0.37899(11) 0.0234(8) Uani 1 1 d . . . . .
H23 H -0.062477 0.330872 0.366234 0.028 Uiso 1 1 calc R U . . .
C4 C 0.6372(5) 0.56748(16) 0.31921(12) 0.0236(9) Uani 1 1 d . . . . .
H4 H 0.742341 0.566867 0.319608 0.028 Uiso 1 1 calc R U . . .
C29 C 0.2278(6) 0.5769(2) 0.47205(15) 0.0406(12) Uani 1 1 d . . . . .
C17 C -0.0719(4) 0.42446(16) 0.43329(11) 0.0217(8) Uani 1 1 d . . . . .
C24 C 0.0518(4) 0.40257(16) 0.36336(11) 0.0225(8) Uani 1 1 d . . . . .
H24 H 0.095628 0.395581 0.339918 0.027 Uiso 1 1 calc R U . . .
C68 C 0.4785(6) 0.55301(17) 0.05923(11) 0.0301(10) Uani 1 1 d . . . . .
C20 C -0.2741(5) 0.34805(19) 0.46293(12) 0.0292(9) Uani 1 1 d . . . . .
H20 H -0.345377 0.323157 0.472741 0.035 Uiso 1 1 calc R U . . .
C61 C 0.5997(4) 0.79381(16) 0.09046(11) 0.0198(8) Uani 1 1 d . . . . .
C34 C 0.1984(5) 0.52566(18) 0.45348(12) 0.0281(9) Uani 1 1 d . . . . .
C71 C 0.7642(6) 0.56406(19) 0.08788(13) 0.0358(11) Uani 1 1 d . . . . .
H71 H 0.861164 0.567204 0.097819 0.043 Uiso 1 1 calc R U . . .
C37 C 0.7069(5) 0.77440(16) 0.25032(12) 0.0243(9) Uani 1 1 d . . . . .
H37A H 0.755461 0.764555 0.273996 0.029 Uiso 1 1 calc R U . . .
H37B H 0.620274 0.797978 0.256006 0.029 Uiso 1 1 calc R U . . .
O5 O -0.1826(4) 0.54782(14) 0.42279(10) 0.0385(8) Uani 1 1 d . . . . .
C19 C -0.2363(5) 0.39651(18) 0.48293(12) 0.0288(9) Uani 1 1 d . . . . .
H19 H -0.279412 0.403306 0.506477 0.035 Uiso 1 1 calc R U . . .
C22 C -0.1063(4) 0.37443(16) 0.41404(11) 0.0223(8) Uani 1 1 d . . . . .
C64 C 0.4258(4) 0.65026(16) 0.07572(10) 0.0201(8) Uani 1 1 d . . . . .
C39 C 0.9674(5) 0.77968(19) 0.22360(15) 0.0357(11) Uani 1 1 d . . . . .
H39A H 1.029155 0.800233 0.206052 0.053 Uiso 1 1 calc R U . . .
H39B H 0.956580 0.741405 0.215111 0.053 Uiso 1 1 calc R U . . .
H39C H 1.014096 0.780042 0.248080 0.053 Uiso 1 1 calc R U . . .
C21 C -0.2090(5) 0.33699(17) 0.42972(12) 0.0260(9) Uani 1 1 d . . . . .
H21 H -0.232703 0.303800 0.416963 0.031 Uiso 1 1 calc R U . . .
C26 C -0.0469(6) 0.55904(19) 0.43800(13) 0.0341(10) Uani 1 1 d . . . . .
C57 C 0.6226(5) 0.73123(16) 0.03775(11) 0.0223(8) Uani 1 1 d . . . . .
H57 H 0.596503 0.697916 0.025429 0.027 Uiso 1 1 calc R U . . .
C33 C 0.3085(5) 0.4841(2) 0.45368(13) 0.0309(10) Uani 1 1 d . . . . .
H33 H 0.290291 0.449650 0.441925 0.037 Uiso 1 1 calc R U . . .
C18 C -0.1377(5) 0.43342(18) 0.46832(11) 0.0267(9) Uani 1 1 d . . . . .
H18 H -0.112941 0.465708 0.481954 0.032 Uiso 1 1 calc R U . . .
C63 C 0.4474(4) 0.77077(15) 0.14308(11) 0.0200(8) Uani 1 1 d . . . . .
H63 H 0.406932 0.779669 0.166617 0.024 Uiso 1 1 calc R U . . .
C77 C -0.3183(5) 0.36427(18) 0.27853(13) 0.0302(10) Uani 1 1 d . . . . .
H77A H -0.329454 0.327423 0.266923 0.036 Uiso 1 1 calc R U . . .
H77B H -0.277136 0.358765 0.303663 0.036 Uiso 1 1 calc R U . . .
C66 C 0.2371(5) 0.59224(19) 0.04640(12) 0.0330(10) Uani 1 1 d . . . . .
H66 H 0.139541 0.588115 0.036982 0.040 Uiso 1 1 calc R U . . .
C72 C 0.6715(5) 0.60842(17) 0.08908(12) 0.0269(9) Uani 1 1 d . . . . .
H72 H 0.704927 0.642114 0.099710 0.032 Uiso 1 1 calc R U . . .
C58 C 0.7170(5) 0.76725(18) 0.02102(12) 0.0279(9) Uani 1 1 d . . . . .
H58 H 0.756985 0.758480 -0.002590 0.033 Uiso 1 1 calc R U . . .
C32 C 0.4431(6) 0.4937(2) 0.47105(17) 0.0464(13) Uani 1 1 d . . . . .
H32 H 0.518032 0.466186 0.470364 0.056 Uiso 1 1 calc R U . . .
C70 C 0.7183(6) 0.5133(2) 0.07204(14) 0.0409(12) Uani 1 1 d . . . . .
H70 H 0.784659 0.482916 0.071050 0.049 Uiso 1 1 calc R U . . .
C38 C 0.8157(5) 0.80663(17) 0.22600(13) 0.0281(9) Uani 1 1 d . . . . .
H38A H 0.773993 0.809893 0.200747 0.034 Uiso 1 1 calc R U . . .
H38B H 0.826932 0.844459 0.236101 0.034 Uiso 1 1 calc R U . . .
C31 C 0.4695(7) 0.5442(3) 0.48980(18) 0.0569(15) Uani 1 1 d . . . . .
H31 H 0.560755 0.549801 0.502301 0.068 Uiso 1 1 calc R U . . .
C27 C -0.0169(7) 0.6094(2) 0.45608(16) 0.0448(13) Uani 1 1 d . . . . .
H27 H -0.090161 0.637522 0.456660 0.054 Uiso 1 1 calc R U . . .
C78 C -0.4690(5) 0.39097(19) 0.28175(14) 0.0330(10) Uani 1 1 d . . . . .
H78A H -0.510890 0.396278 0.256977 0.050 Uiso 1 1 calc R U . . .
H78B H -0.459372 0.426891 0.294085 0.050 Uiso 1 1 calc R U . . .
H78C H -0.534524 0.367060 0.296291 0.050 Uiso 1 1 calc R U . . .
C60 C 0.6979(5) 0.83058(17) 0.07218(12) 0.0245(9) Uani 1 1 d . . . . .
H60 H 0.723151 0.864661 0.083621 0.029 Uiso 1 1 calc R U . . .
C35 C -0.2839(7) 0.5911(2) 0.41847(19) 0.0547(15) Uani 1 1 d . . . . .
H35A H -0.239129 0.620505 0.403497 0.082 Uiso 1 1 calc R U . . .
H35B H -0.310579 0.605912 0.442845 0.082 Uiso 1 1 calc R U . . .
H35C H -0.373007 0.577353 0.406052 0.082 Uiso 1 1 calc R U . . .
C67 C 0.3329(6) 0.54885(18) 0.04523(12) 0.0326(10) Uani 1 1 d . . . . .
H67 H 0.300988 0.514855 0.034729 0.039 Uiso 1 1 calc R U . . .
C28 C 0.1161(7) 0.6180(2) 0.47273(18) 0.0534(15) Uani 1 1 d . . . . .
H28 H 0.134419 0.652110 0.484982 0.064 Uiso 1 1 calc R U . . .
C30 C 0.3660(7) 0.5845(3) 0.49005(19) 0.0564(16) Uani 1 1 d . . . . .
H30 H 0.385914 0.618381 0.502426 0.068 Uiso 1 1 calc R U . . .
C69 C 0.5783(7) 0.50826(19) 0.05817(13) 0.0385(12) Uani 1 1 d . . . . .
H69 H 0.547832 0.474094 0.047669 0.046 Uiso 1 1 calc R U . . .
C74 C 0.0387(5) 0.6827(2) 0.05577(14) 0.0396(11) Uani 1 1 d . . . . .
H74A H 0.025067 0.674351 0.029438 0.059 Uiso 1 1 calc R U . . .
H74B H -0.012838 0.717180 0.061857 0.059 Uiso 1 1 calc R U . . .
H74C H -0.002007 0.652462 0.070701 0.059 Uiso 1 1 calc R U . . .
C79 C 0.3436(8) 0.4366(2) 0.15709(14) 0.0483(14) Uani 1 1 d . . . . .
C80 C 0.2683(9) 0.3976(3) 0.17823(17) 0.0607(18) Uani 1 1 d . . . . .
H80 H 0.323127 0.372490 0.193116 0.073 Uiso 1 1 calc R U . . .
C84 C 0.2635(8) 0.4723(2) 0.13530(16) 0.0505(14) Uani 1 1 d . . . . .
H84 H 0.314135 0.498567 0.120385 0.061 Uiso 1 1 calc R U . . .
C83 C 0.1113(10) 0.4707(4) 0.1347(2) 0.079(2) Uani 1 1 d . . . . .
H83 H 0.055782 0.495870 0.120019 0.095 Uiso 1 1 calc R U . . .
C85 C 0.5098(8) 0.4404(3) 0.1583(2) 0.0692(19) Uani 1 1 d . . . . .
H85A H 0.542090 0.445831 0.183958 0.104 Uiso 1 1 calc R U . . .
H85B H 0.542638 0.471700 0.143174 0.104 Uiso 1 1 calc R U . . .
H85C H 0.552737 0.406132 0.148607 0.104 Uiso 1 1 calc R U . . .
C81 C 0.1232(10) 0.3946(3) 0.1781(2) 0.068(2) Uani 1 1 d . . . . .
H81 H 0.076282 0.367394 0.192929 0.082 Uiso 1 1 calc R U . . .
C82 C 0.0383(9) 0.4288(4) 0.1576(3) 0.085(3) Uani 1 1 d . . . . .
H82 H -0.066527 0.425808 0.158008 0.102 Uiso 1 1 calc R U . . .
C99 C 0.678(2) 0.3354(8) 0.0631(5) 0.211(8) Uiso 1 1 d D U . . .
H99A H 0.686409 0.371899 0.051603 0.316 Uiso 1 1 calc R U . . .
H99B H 0.742642 0.309175 0.050356 0.316 Uiso 1 1 calc R U . . .
H99C H 0.706126 0.337788 0.089251 0.316 Uiso 1 1 calc R U . . .
C93 C 0.5204(16) 0.3158(6) 0.0603(3) 0.160(5) Uiso 1 1 d D U . . .
C98 C 0.3937(14) 0.3391(5) 0.0736(4) 0.130(4) Uiso 1 1 d D U . . .
H98 H 0.409230 0.373028 0.086282 0.156 Uiso 1 1 calc R U . . .
C97 C 0.2495(15) 0.3232(6) 0.0724(4) 0.147(5) Uiso 1 1 d D U . . .
H97 H 0.175429 0.343408 0.085208 0.176 Uiso 1 1 calc R U . . .
C96 C 0.2110(18) 0.2737(7) 0.0505(5) 0.186(7) Uiso 1 1 d D U . . .
H96 H 0.113013 0.261007 0.046091 0.223 Uiso 1 1 calc R U . . .
C95 C 0.3361(17) 0.2485(6) 0.0374(4) 0.159(6) Uiso 1 1 d D U . . .
H95 H 0.320357 0.215465 0.023707 0.191 Uiso 1 1 calc R U . . .
C94 C 0.4819(16) 0.2645(6) 0.0412(4) 0.151(5) Uiso 1 1 d D U . . .
H94 H 0.558159 0.241861 0.031296 0.181 Uiso 1 1 calc R U . . .
C92 C -0.006(2) 0.7319(8) 0.3565(6) 0.239(10) Uiso 1 1 d D U . . .
H92A H -0.049318 0.767763 0.350124 0.359 Uiso 1 1 calc R U . . .
H92B H -0.036596 0.721298 0.381513 0.359 Uiso 1 1 calc R U . . .
H92C H -0.039087 0.703913 0.338765 0.359 Uiso 1 1 calc R U . . .
C86 C 0.1524(13) 0.7360(4) 0.3552(3) 0.120(4) Uiso 1 1 d D U . . .
C91 C 0.2151(11) 0.7774(4) 0.3317(3) 0.109(3) Uiso 1 1 d D U . . .
H91 H 0.158459 0.802973 0.317581 0.131 Uiso 1 1 calc R U . . .
C90 C 0.3676(11) 0.7757(4) 0.3319(3) 0.098(3) Uiso 1 1 d D U . . .
H90 H 0.417541 0.801628 0.316593 0.118 Uiso 1 1 calc R U . . .
C89 C 0.4535(15) 0.7407(5) 0.3520(4) 0.145(5) Uiso 1 1 d D U . . .
H89 H 0.558276 0.742253 0.350196 0.174 Uiso 1 1 calc R U . . .
C88 C 0.3861(15) 0.7030(6) 0.3750(4) 0.158(5) Uiso 1 1 d D U . . .
H88 H 0.442320 0.678486 0.390023 0.189 Uiso 1 1 calc R U . . .
C87 C 0.2403(11) 0.7023(4) 0.3754(3) 0.099(3) Uiso 1 1 d D U . . .
H87 H 0.193238 0.676103 0.391024 0.118 Uiso 1 1 calc R U . . .

loop_
_atom_site_aniso_label
_atom_site_aniso_U_11
_atom_site_aniso_U_22
_atom_site_aniso_U_33
_atom_site_aniso_U_23
_atom_site_aniso_U_13
_atom_site_aniso_U_12
O6 0.0144(13) 0.0240(14) 0.0287(14) 0.0070(11) -0.0006(11) 0.0012(11)
N2 0.0171(16) 0.0162(15) 0.0256(17) 0.0024(13) -0.0017(13) -0.0012(13)
C52 0.0160(18) 0.0169(18) 0.0210(18) -0.0008(15) -0.0005(15) 0.0019(15)
O3 0.0213(14) 0.0216(14) 0.0315(15) 0.0078(12) -0.0009(12) 0.0021(12)
N3 0.0142(15) 0.0191(15) 0.0197(15) 0.0019(12) 0.0002(12) 0.0007(13)
C40 0.0164(19) 0.0194(19) 0.0209(18) -0.0006(15) -0.0010(15) 0.0015(15)
O8 0.0141(14) 0.0310(16) 0.0454(18) 0.0129(14) -0.0001(12) -0.0006(12)
O4 0.0179(15) 0.0366(17) 0.0467(19) 0.0180(15) -0.0012(13) -0.0023(13)
N1 0.0179(16) 0.0194(16) 0.0256(17) 0.0022(13) -0.0002(13) -0.0009(13)
N4 0.0170(16) 0.0202(16) 0.0270(17) 0.0064(14) -0.0010(13) -0.0012(13)
C41 0.0151(18) 0.0195(18) 0.0207(18) -0.0010(15) -0.0006(14) 0.0004(15)
C53 0.0160(19) 0.0174(18) 0.0225(18) -0.0027(15) -0.0021(15) 0.0009(15)
O1 0.0227(15) 0.0227(14) 0.0341(16) 0.0092(12) 0.0029(12) 0.0057(12)
C44 0.0166(18) 0.0137(17) 0.025(2) 0.0002(15) 0.0005(15) 0.0008(14)
C51 0.0153(18) 0.0214(19) 0.0204(18) -0.0001(15) -0.0018(14) 0.0029(16)
C49 0.0168(18) 0.0203(19) 0.0254(19) 0.0019(16) -0.0038(15) 0.0046(15)
C43 0.0182(19) 0.0187(19) 0.026(2) 0.0042(15) -0.0020(16) 0.0045(16)
O7 0.0193(14) 0.0221(14) 0.0329(15) 0.0113(12) -0.0012(12) 0.0031(11)
O9 0.0194(14) 0.0227(14) 0.0300(15) 0.0095(12) 0.0009(12) 0.0046(11)
C11 0.0149(19) 0.0209(19) 0.028(2) 0.0007(16) -0.0023(15) -0.0008(16)
O2 0.0159(15) 0.0332(16) 0.0478(19) 0.0138(15) -0.0008(13) -0.0011(12)
C14 0.0169(19) 0.0162(18) 0.0217(18) -0.0038(15) -0.0026(15) -0.0011(15)
C1 0.0161(18) 0.0191(18) 0.0223(19) 0.0026(15) -0.0012(15) 0.0021(16)
C47 0.0165(19) 0.0187(19) 0.0245(19) -0.0022(16) -0.0007(15) 0.0012(15)
C13 0.0128(18) 0.0164(18) 0.0237(19) -0.0011(15) -0.0023(15) 0.0003(15)
C5 0.0160(19) 0.0175(18) 0.027(2) -0.0015(16) 0.0001(15) 0.0006(15)
C45 0.0154(18) 0.0186(18) 0.028(2) 0.0000(16) -0.0009(16) -0.0009(15)
C54 0.0144(17) 0.0177(18) 0.0223(19) 0.0038(15) -0.0020(14) 0.0027(15)
C42 0.0135(18) 0.0210(19) 0.028(2) 0.0022(16) 0.0005(15) 0.0019(15)
C10 0.0135(18) 0.025(2) 0.033(2) 0.0071(17) -0.0002(16) 0.0021(16)
C50 0.0169(19) 0.0181(19) 0.0216(18) 0.0006(15) 0.0009(15) 0.0005(15)
C48 0.0124(18) 0.022(2) 0.034(2) 0.0018(17) -0.0012(16) 0.0014(15)
C7 0.0169(19) 0.0165(18) 0.0251(19) -0.0012(16) 0.0007(15) -0.0002(15)
C6 0.019(2) 0.0214(19) 0.026(2) -0.0005(16) -0.0010(16) 0.0012(16)
C25 0.029(2) 0.021(2) 0.025(2) 0.0012(16) 0.0000(17) -0.0028(17)
C65 0.026(2) 0.024(2) 0.0215(18) 0.0027(16) -0.0006(16) -0.0085(17)
C9 0.0173(19) 0.0179(18) 0.032(2) 0.0067(16) -0.0026(16) 0.0028(16)
C3 0.0186(19) 0.0214(19) 0.028(2) 0.0046(16) -0.0033(16) 0.0057(16)
C56 0.0157(17) 0.0180(18) 0.0225(18) 0.0024(15) -0.0033(15) 0.0006(15)
C46 0.0140(19) 0.022(2) 0.031(2) 0.0003(16) -0.0015(16) 0.0000(15)
C8 0.0174(19) 0.0165(18) 0.026(2) -0.0008(16) -0.0019(16) 0.0013(15)
C2 0.0193(19) 0.0144(18) 0.0230(19) -0.0005(15) -0.0008(15) 0.0005(15)
C36 0.0200(19) 0.0210(19) 0.026(2) 0.0023(16) 0.0023(16) -0.0031(16)
C12 0.0148(19) 0.023(2) 0.027(2) 0.0012(16) -0.0032(15) -0.0005(15)
O10 0.0191(14) 0.0332(16) 0.0327(16) 0.0007(13) -0.0060(12) -0.0025(12)
C76 0.022(2) 0.0187(19) 0.039(2) 0.0029(17) 0.0054(18) -0.0006(16)
C15 0.0164(18) 0.0200(19) 0.028(2) 0.0048(16) -0.0039(16) -0.0001(15)
C73 0.033(2) 0.0186(19) 0.0165(17) 0.0012(15) 0.0023(16) -0.0046(17)
C62 0.024(2) 0.0163(18) 0.0257(19) -0.0021(15) -0.0037(16) -0.0015(16)
C59 0.029(2) 0.025(2) 0.031(2) 0.0065(17) 0.0020(18) -0.0073(18)
C75 0.0180(19) 0.0215(19) 0.031(2) 0.0069(17) -0.0001(16) -0.0006(16)
C16 0.0162(18) 0.0191(18) 0.026(2) 0.0044(15) -0.0058(15) 0.0011(15)
C55 0.0182(18) 0.0153(17) 0.0209(18) 0.0020(14) -0.0034(15) 0.0011(15)
C23 0.023(2) 0.0194(18) 0.027(2) 0.0012(16) -0.0062(17) -0.0005(16)
C4 0.0160(19) 0.022(2) 0.032(2) 0.0019(17) -0.0011(16) 0.0039(16)
C29 0.046(3) 0.032(2) 0.044(3) -0.008(2) -0.008(2) -0.011(2)
C17 0.0206(19) 0.0199(19) 0.0245(19) 0.0048(16) -0.0046(16) 0.0018(15)
C24 0.0204(19) 0.024(2) 0.0233(19) 0.0015(16) -0.0014(16) 0.0017(16)
C68 0.053(3) 0.0186(19) 0.0185(18) 0.0022(16) 0.0044(19) -0.005(2)
C20 0.026(2) 0.031(2) 0.031(2) 0.0112(18) -0.0001(18) -0.0048(18)
C61 0.0198(19) 0.0171(18) 0.0225(18) 0.0028(15) -0.0042(15) 0.0004(15)
C34 0.028(2) 0.026(2) 0.030(2) -0.0006(17) -0.0008(18) -0.0095(18)
C71 0.041(3) 0.031(2) 0.035(2) 0.0039(19) 0.003(2) 0.010(2)
C37 0.023(2) 0.0192(19) 0.031(2) 0.0003(16) 0.0024(17) -0.0010(16)
O5 0.0326(17) 0.0346(17) 0.048(2) -0.0092(15) -0.0060(15) 0.0085(15)
C19 0.029(2) 0.034(2) 0.024(2) 0.0054(18) 0.0012(18) 0.0016(19)
C22 0.0195(19) 0.0207(19) 0.027(2) 0.0043(16) -0.0053(16) -0.0006(16)
C64 0.023(2) 0.0192(18) 0.0176(17) 0.0017(15) -0.0010(15) -0.0044(16)
C39 0.024(2) 0.031(2) 0.052(3) -0.007(2) 0.006(2) -0.0078(19)
C21 0.027(2) 0.021(2) 0.030(2) 0.0057(16) -0.0049(18) -0.0044(16)
C26 0.036(3) 0.030(2) 0.037(2) -0.0017(19) -0.004(2) 0.002(2)
C57 0.027(2) 0.0182(18) 0.0212(19) 0.0001(15) -0.0013(16) -0.0018(16)
C33 0.025(2) 0.037(2) 0.031(2) 0.0063(19) -0.0009(18) -0.0030(19)
C18 0.027(2) 0.030(2) 0.023(2) -0.0006(17) -0.0032(17) 0.0002(18)
C63 0.0208(19) 0.0179(18) 0.0212(18) -0.0027(15) -0.0020(15) 0.0012(15)
C77 0.027(2) 0.023(2) 0.041(2) 0.0045(18) 0.0035(19) -0.0057(18)
C66 0.036(2) 0.039(3) 0.024(2) -0.0023(19) -0.0044(19) -0.016(2)
C72 0.032(2) 0.025(2) 0.024(2) 0.0037(16) 0.0023(18) 0.0028(18)
C58 0.032(2) 0.026(2) 0.026(2) -0.0003(17) 0.0065(18) -0.0037(18)
C32 0.029(3) 0.054(3) 0.057(3) 0.007(3) -0.007(2) -0.001(2)
C70 0.055(3) 0.026(2) 0.042(3) 0.005(2) 0.005(2) 0.017(2)
C38 0.028(2) 0.020(2) 0.037(2) 0.0026(17) 0.0002(18) -0.0037(18)
C31 0.043(3) 0.063(4) 0.065(4) -0.007(3) -0.016(3) -0.016(3)
C27 0.051(3) 0.027(2) 0.057(3) -0.011(2) -0.006(3) 0.009(2)
C78 0.024(2) 0.030(2) 0.045(3) 0.001(2) 0.004(2) -0.0098(19)
C60 0.025(2) 0.0215(19) 0.027(2) 0.0016(16) -0.0028(17) -0.0041(16)
C35 0.048(3) 0.049(3) 0.067(4) -0.010(3) -0.016(3) 0.021(3)
C67 0.052(3) 0.022(2) 0.023(2) -0.0032(17) 0.000(2) -0.016(2)
C28 0.062(4) 0.028(3) 0.070(4) -0.015(3) -0.010(3) -0.005(3)
C30 0.054(4) 0.046(3) 0.069(4) -0.014(3) -0.016(3) -0.014(3)
C69 0.067(4) 0.020(2) 0.029(2) -0.0013(18) 0.008(2) 0.002(2)
C74 0.021(2) 0.057(3) 0.041(3) 0.004(2) -0.0092(19) -0.008(2)
C79 0.075(4) 0.040(3) 0.030(2) -0.005(2) 0.004(3) -0.002(3)
C80 0.095(5) 0.046(3) 0.041(3) -0.001(3) 0.005(3) -0.009(3)
C84 0.071(4) 0.043(3) 0.038(3) 0.004(2) 0.004(3) 0.000(3)
C83 0.087(6) 0.082(5) 0.069(5) -0.014(4) -0.022(4) 0.016(5)
C85 0.068(4) 0.080(5) 0.059(4) -0.012(4) 0.003(3) 0.020(4)
C81 0.083(5) 0.061(4) 0.060(4) -0.009(3) 0.008(4) -0.027(4)
C82 0.054(4) 0.106(7) 0.096(6) -0.044(5) 0.007(4) -0.017(4)

loop_
_atom_type_symbol
_atom_type_description
_atom_type_scat_dispersion_real
_atom_type_scat_dispersion_imag
_atom_type_scat_source
C C 0.0181 0.0091 'International Tables Vol C Tables 4.2.6.8 and 6.1.1.4'
H H 0.0000 0.0000 'International Tables Vol C Tables 4.2.6.8 and 6.1.1.4'
N N 0.0311 0.0180 'International Tables Vol C Tables 4.2.6.8 and 6.1.1.4'
O O 0.0492 0.0322 'International Tables Vol C Tables 4.2.6.8 and 6.1.1.4'

loop_
_geom_angle_atom_site_label_1
_geom_angle_atom_site_label_2
_geom_angle_atom_site_label_3
_geom_angle
_geom_angle_site_symmetry_1
_geom_angle_site_symmetry_3
_geom_angle_publ_flag
C7 N2 C36 118.4(3) . . ?
C6 N2 C7 124.9(3) . . ?
C6 N2 C36 116.8(3) . . ?
C41 C52 C53 118.9(3) . . ?
C41 C52 C50 121.2(4) . . ?
C53 C52 C50 120.0(3) . . ?
C40 N3 C51 125.0(3) . . ?
C40 N3 C54 115.6(3) . . ?
C51 N3 C54 119.0(3) . . ?
O6 C40 N3 120.0(4) . . ?
O6 C40 C41 122.6(4) . . ?
N3 C40 C41 117.4(3) . . ?
C1 N1 C15 118.2(3) . . ?
C12 N1 C1 124.6(3) . . ?
C12 N1 C15 116.4(3) . . ?
C45 N4 C75 118.1(3) . . ?
C46 N4 C45 125.1(3) . . ?
C46 N4 C75 116.8(3) . . ?
C52 C41 C40 119.5(3) . . ?
C42 C41 C52 120.7(4) . . ?
C42 C41 C40 119.8(3) . . ?
C52 C53 C44 119.7(3) . . ?
C52 C53 C47 118.9(4) . . ?
C44 C53 C47 121.4(4) . . ?
C53 C44 C45 119.9(3) . . ?
C43 C44 C53 120.6(4) . . ?
C43 C44 C45 119.5(4) . . ?
N3 C51 C50 115.6(3) . . ?
O9 C51 N3 121.2(4) . . ?
O9 C51 C50 123.1(3) . . ?
C50 C49 H49 119.8 . . ?
C50 C49 C48 120.4(4) . . ?
C48 C49 H49 119.8 . . ?
C44 C43 H43 120.1 . . ?
C44 C43 C42 119.9(4) . . ?
C42 C43 H43 120.1 . . ?
C13 C11 C12 119.5(4) . . ?
C10 C11 C13 119.9(4) . . ?
C10 C11 C12 120.5(4) . . ?
C13 C14 C5 118.7(4) . . ?
C8 C14 C13 120.1(3) . . ?
C8 C14 C5 121.2(4) . . ?
N1 C1 C2 116.4(3) . . ?
O1 C1 N1 120.9(4) . . ?
O1 C1 C2 122.7(3) . . ?
C53 C47 C46 119.3(4) . . ?
C48 C47 C53 120.5(4) . . ?
C48 C47 C46 120.2(4) . . ?
C14 C13 C11 119.0(3) . . ?
C14 C13 C2 120.0(3) . . ?
C2 C13 C11 121.0(4) . . ?
C14 C5 C6 119.2(4) . . ?
C4 C5 C14 119.8(4) . . ?
C4 C5 C6 121.0(4) . . ?
N4 C45 C44 116.3(3) . . ?
O7 C45 N4 121.0(4) . . ?
O7 C45 C44 122.6(4) . . ?
C55 C54 N3 118.9(3) . . ?
C55 C54 C63 123.1(4) . . ?
C63 C54 N3 117.8(3) . . ?
C41 C42 C43 120.3(4) . . ?
C41 C42 H42 119.9 . . ?
C43 C42 H42 119.9 . . ?
C11 C10 H10 119.8 . . ?
C11 C10 C9 120.5(4) . . ?
C9 C10 H10 119.8 . . ?
C52 C50 C51 120.3(3) . . ?
C49 C50 C52 119.7(4) . . ?
C49 C50 C51 120.0(3) . . ?
C49 C48 H48 119.8 . . ?
C47 C48 C49 120.4(4) . . ?
C47 C48 H48 119.8 . . ?
N2 C7 C8 116.6(3) . . ?
O3 C7 N2 120.9(4) . . ?
O3 C7 C8 122.5(3) . . ?
N2 C6 C5 117.9(3) . . ?
O2 C6 N2 119.6(4) . . ?
O2 C6 C5 122.5(4) . . ?
C34 C25 C16 120.8(4) . . ?
C26 C25 C16 120.1(4) . . ?
C26 C25 C34 119.1(4) . . ?
O10 C65 C64 115.4(3) . . ?
O10 C65 C66 123.9(4) . . ?
C64 C65 C66 120.7(4) . . ?
C10 C9 H9 119.6 . . ?
C8 C9 C10 120.8(4) . . ?
C8 C9 H9 119.6 . . ?
C2 C3 H3 120.1 . . ?
C2 C3 C4 119.8(4) . . ?
C4 C3 H3 120.1 . . ?
C55 C56 C61 119.1(3) . . ?
C57 C56 C55 123.0(3) . . ?
C57 C56 C61 117.9(4) . . ?
O8 C46 N4 119.5(4) . . ?
O8 C46 C47 122.6(4) . . ?
N4 C46 C47 117.9(3) . . ?
C14 C8 C7 120.1(3) . . ?
C9 C8 C14 119.7(4) . . ?
C9 C8 C7 120.1(4) . . ?
C13 C2 C1 119.8(3) . . ?
C3 C2 C1 120.1(3) . . ?
C3 C2 C13 120.1(4) . . ?
N2 C36 H36A 108.9 . . ?
N2 C36 H36B 108.9 . . ?
N2 C36 C37 113.4(3) . . ?
H36A C36 H36B 107.7 . . ?
C37 C36 H36A 108.9 . . ?
C37 C36 H36B 108.9 . . ?
O4 C12 N1 119.9(4) . . ?
O4 C12 C11 122.2(4) . . ?
N1 C12 C11 117.8(3) . . ?
C65 O10 C74 118.9(4) . . ?
H76A C76 H76B 108.1 . . ?
C75 C76 H76A 109.5 . . ?
C75 C76 H76B 109.5 . . ?
C75 C76 C77 110.9(4) . . ?
C77 C76 H76A 109.5 . . ?
C77 C76 H76B 109.5 . . ?
C16 C15 N1 120.1(4) . . ?
C16 C15 C24 122.6(4) . . ?
C24 C15 N1 117.2(4) . . ?
C64 C73 C68 120.4(4) . . ?
C64 C73 C72 122.1(4) . . ?
C72 C73 C68 117.5(4) . . ?
C61 C62 H62 120.0 . . ?
C63 C62 H62 120.0 . . ?
C63 C62 C61 119.9(3) . . ?
C58 C59 H59 120.2 . . ?
C60 C59 H59 120.2 . . ?
C60 C59 C58 119.5(4) . . ?
N4 C75 C76 112.3(3) . . ?
N4 C75 H75A 109.1 . . ?
N4 C75 H75B 109.1 . . ?
C76 C75 H75A 109.1 . . ?
C76 C75 H75B 109.1 . . ?
H75A C75 H75B 107.9 . . ?
C15 C16 C25 121.4(4) . . ?
C15 C16 C17 118.4(4) . . ?
C17 C16 C25 120.3(4) . . ?
C54 C55 C56 118.3(3) . . ?
C54 C55 C64 120.5(3) . . ?
C56 C55 C64 121.2(3) . . ?
C24 C23 H23 119.8 . . ?
C24 C23 C22 120.3(4) . . ?
C22 C23 H23 119.8 . . ?
C5 C4 C3 121.5(4) . . ?
C5 C4 H4 119.3 . . ?
C3 C4 H4 119.3 . . ?
C28 C29 C34 118.9(5) . . ?
C28 C29 C30 121.8(5) . . ?
C30 C29 C34 119.3(5) . . ?
C16 C17 C22 119.6(4) . . ?
C18 C17 C16 122.1(4) . . ?
C18 C17 C22 118.2(4) . . ?
C15 C24 H24 120.2 . . ?
C23 C24 C15 119.6(4) . . ?
C23 C24 H24 120.2 . . ?
C67 C68 C73 118.1(4) . . ?
C69 C68 C73 119.8(5) . . ?
C69 C68 C67 122.1(4) . . ?
C19 C20 H20 119.8 . . ?
C21 C20 H20 119.8 . . ?
C21 C20 C19 120.4(4) . . ?
C62 C61 C56 119.9(4) . . ?
C62 C61 C60 120.8(4) . . ?
C60 C61 C56 119.3(4) . . ?
C25 C34 C29 119.5(4) . . ?
C33 C34 C25 121.7(4) . . ?
C33 C34 C29 118.8(4) . . ?
C72 C71 H71 119.5 . . ?
C72 C71 C70 121.0(5) . . ?
C70 C71 H71 119.5 . . ?
C36 C37 H37A 109.5 . . ?
C36 C37 H37B 109.5 . . ?
C36 C37 C38 110.8(3) . . ?
H37A C37 H37B 108.1 . . ?
C38 C37 H37A 109.5 . . ?
C38 C37 H37B 109.5 . . ?
C26 O5 C35 118.8(4) . . ?
C20 C19 H19 120.0 . . ?
C18 C19 C20 120.0(4) . . ?
C18 C19 H19 120.0 . . ?
C23 C22 C17 119.4(4) . . ?
C21 C22 C23 121.2(4) . . ?
C21 C22 C17 119.3(4) . . ?
C65 C64 C73 118.8(4) . . ?
C65 C64 C55 118.6(4) . . ?
C73 C64 C55 122.6(3) . . ?
H39A C39 H39B 109.5 . . ?
H39A C39 H39C 109.5 . . ?
H39B C39 H39C 109.5 . . ?
C38 C39 H39A 109.5 . . ?
C38 C39 H39B 109.5 . . ?
C38 C39 H39C 109.5 . . ?
C20 C21 C22 120.7(4) . . ?
C20 C21 H21 119.7 . . ?
C22 C21 H21 119.7 . . ?
C25 C26 C27 121.1(5) . . ?
O5 C26 C25 116.9(4) . . ?
O5 C26 C27 122.0(4) . . ?
C56 C57 H57 119.4 . . ?
C58 C57 C56 121.3(4) . . ?
C58 C57 H57 119.4 . . ?
C34 C33 H33 120.0 . . ?
C32 C33 C34 120.0(5) . . ?
C32 C33 H33 120.0 . . ?
C17 C18 H18 119.4 . . ?
C19 C18 C17 121.3(4) . . ?
C19 C18 H18 119.4 . . ?
C54 C63 H63 120.2 . . ?
C62 C63 C54 119.7(4) . . ?
C62 C63 H63 120.2 . . ?
C76 C77 H77A 109.0 . . ?
C76 C77 H77B 109.0 . . ?
H77A C77 H77B 107.8 . . ?
C78 C77 C76 113.0(4) . . ?
C78 C77 H77A 109.0 . . ?
C78 C77 H77B 109.0 . . ?
C65 C66 H66 119.9 . . ?
C67 C66 C65 120.3(4) . . ?
C67 C66 H66 119.9 . . ?
C73 C72 H72 119.5 . . ?
C71 C72 C73 120.9(4) . . ?
C71 C72 H72 119.5 . . ?
C59 C58 H58 119.6 . . ?
C57 C58 C59 120.8(4) . . ?
C57 C58 H58 119.6 . . ?
C33 C32 H32 119.8 . . ?
C33 C32 C31 120.5(5) . . ?
C31 C32 H32 119.8 . . ?
C71 C70 H70 120.1 . . ?
C69 C70 C71 119.8(4) . . ?
C69 C70 H70 120.1 . . ?
C37 C38 H38A 108.9 . . ?
C37 C38 H38B 108.9 . . ?
C39 C38 C37 113.2(4) . . ?
C39 C38 H38A 108.9 . . ?
C39 C38 H38B 108.9 . . ?
H38A C38 H38B 107.8 . . ?
C32 C31 H31 119.7 . . ?
C30 C31 C32 120.6(5) . . ?
C30 C31 H31 119.7 . . ?
C26 C27 H27 119.7 . . ?
C28 C27 C26 120.5(5) . . ?
C28 C27 H27 119.7 . . ?
C77 C78 H78A 109.5 . . ?
C77 C78 H78B 109.5 . . ?
C77 C78 H78C 109.5 . . ?
H78A C78 H78B 109.5 . . ?
H78A C78 H78C 109.5 . . ?
H78B C78 H78C 109.5 . . ?
C59 C60 C61 121.1(4) . . ?
C59 C60 H60 119.5 . . ?
C61 C60 H60 119.5 . . ?
O5 C35 H35A 109.5 . . ?
O5 C35 H35B 109.5 . . ?
O5 C35 H35C 109.5 . . ?
H35A C35 H35B 109.5 . . ?
H35A C35 H35C 109.5 . . ?
H35B C35 H35C 109.5 . . ?
C68 C67 H67 119.1 . . ?
C66 C67 C68 121.7(4) . . ?
C66 C67 H67 119.1 . . ?
C29 C28 H28 119.5 . . ?
C27 C28 C29 120.9(5) . . ?
C27 C28 H28 119.5 . . ?
C29 C30 H30 119.6 . . ?
C31 C30 C29 120.8(5) . . ?
C31 C30 H30 119.6 . . ?
C68 C69 H69 119.5 . . ?
C70 C69 C68 120.9(4) . . ?
C70 C69 H69 119.5 . . ?
O10 C74 H74A 109.5 . . ?
O10 C74 H74B 109.5 . . ?
O10 C74 H74C 109.5 . . ?
H74A C74 H74B 109.5 . . ?
H74A C74 H74C 109.5 . . ?
H74B C74 H74C 109.5 . . ?
C80 C79 C85 120.9(6) . . ?
C84 C79 C80 118.9(7) . . ?
C84 C79 C85 120.2(6) . . ?
C79 C80 H80 119.3 . . ?
C81 C80 C79 121.5(7) . . ?
C81 C80 H80 119.3 . . ?
C79 C84 H84 119.4 . . ?
C79 C84 C83 121.2(7) . . ?
C83 C84 H84 119.4 . . ?
C84 C83 H83 121.3 . . ?
C84 C83 C82 117.4(7) . . ?
C82 C83 H83 121.3 . . ?
C79 C85 H85A 109.5 . . ?
C79 C85 H85B 109.5 . . ?
C79 C85 H85C 109.5 . . ?
H85A C85 H85B 109.5 . . ?
H85A C85 H85C 109.5 . . ?
H85B C85 H85C 109.5 . . ?
C80 C81 H81 118.7 . . ?
C80 C81 C82 122.5(7) . . ?
C82 C81 H81 118.7 . . ?
C83 C82 H82 120.8 . . ?
C81 C82 C83 118.5(7) . . ?
C81 C82 H82 120.8 . . ?
H99A C99 H99B 109.5 . . ?
H99A C99 H99C 109.5 . . ?
H99B C99 H99C 109.5 . . ?
C93 C99 H99A 109.5 . . ?
C93 C99 H99B 109.5 . . ?
C93 C99 H99C 109.5 . . ?
C98 C93 C99 129.9(14) . . ?
C98 C93 C94 108.5(12) . . ?
C94 C93 C99 121.6(13) . . ?
C93 C98 H98 113.7 . . ?
C97 C98 C93 132.6(13) . . ?
C97 C98 H98 113.7 . . ?
C98 C97 H97 120.9 . . ?
C98 C97 C96 118.2(12) . . ?
C96 C97 H97 120.9 . . ?
C97 C96 H96 124.7 . . ?
C95 C96 C97 110.6(13) . . ?
C95 C96 H96 124.7 . . ?
C96 C95 H95 115.5 . . ?
C96 C95 C94 129.0(14) . . ?
C94 C95 H95 115.5 . . ?
C93 C94 H94 119.6 . . ?
C95 C94 C93 120.8(13) . . ?
C95 C94 H94 119.6 . . ?
H92A C92 H92B 109.5 . . ?
H92A C92 H92C 109.5 . . ?
H92B C92 H92C 109.5 . . ?
C86 C92 H92A 109.5 . . ?
C86 C92 H92B 109.5 . . ?
C86 C92 H92C 109.5 . . ?
C91 C86 C92 117.5(12) . . ?
C87 C86 C92 121.8(13) . . ?
C87 C86 C91 120.7(10) . . ?
C86 C91 H91 124.1 . . ?
C90 C91 C86 111.8(10) . . ?
C90 C91 H91 124.1 . . ?
C91 C90 H90 116.8 . . ?
C89 C90 C91 126.4(10) . . ?
C89 C90 H90 116.8 . . ?
C90 C89 H89 120.6 . . ?
C90 C89 C88 118.9(12) . . ?
C88 C89 H89 120.6 . . ?
C89 C88 H88 121.4 . . ?
C87 C88 C89 117.1(13) . . ?
C87 C88 H88 121.4 . . ?
C86 C87 H87 117.4 . . ?
C88 C87 C86 125.1(11) . . ?
C88 C87 H87 117.4 . . ?

loop_
_geom_bond_atom_site_label_1
_geom_bond_atom_site_label_2
_geom_bond_distance
_geom_bond_site_symmetry_2
_geom_bond_publ_flag
O6 C40 1.219(5) . ?
N2 C7 1.399(5) . ?
N2 C6 1.396(5) . ?
N2 C36 1.467(5) . ?
C52 C41 1.411(5) . ?
C52 C53 1.411(5) . ?
C52 C50 1.413(5) . ?
O3 C7 1.213(5) . ?
N3 C40 1.398(5) . ?
N3 C51 1.408(5) . ?
N3 C54 1.447(5) . ?
C40 C41 1.478(5) . ?
O8 C46 1.223(5) . ?
O4 C12 1.222(5) . ?
N1 C1 1.406(5) . ?
N1 C12 1.394(5) . ?
N1 C15 1.447(5) . ?
N4 C45 1.406(5) . ?
N4 C46 1.389(5) . ?
N4 C75 1.474(5) . ?
C41 C42 1.375(6) . ?
C53 C44 1.411(5) . ?
C53 C47 1.415(5) . ?
O1 C1 1.209(5) . ?
C44 C43 1.371(5) . ?
C44 C45 1.487(5) . ?
C51 O9 1.209(5) . ?
C51 C50 1.483(5) . ?
C49 H49 0.9500 . ?
C49 C50 1.387(5) . ?
C49 C48 1.403(6) . ?
C43 H43 0.9500 . ?
C43 C42 1.416(6) . ?
O7 C45 1.209(5) . ?
C11 C13 1.422(5) . ?
C11 C10 1.377(6) . ?
C11 C12 1.473(6) . ?
O2 C6 1.223(5) . ?
C14 C13 1.411(5) . ?
C14 C5 1.420(5) . ?
C14 C8 1.406(5) . ?
C1 C2 1.490(5) . ?
C47 C48 1.380(6) . ?
C47 C46 1.472(6) . ?
C13 C2 1.414(5) . ?
C5 C6 1.473(6) . ?
C5 C4 1.375(6) . ?
C54 C55 1.367(5) . ?
C54 C63 1.403(5) . ?
C42 H42 0.9500 . ?
C10 H10 0.9500 . ?
C10 C9 1.402(6) . ?
C48 H48 0.9500 . ?
C7 C8 1.486(5) . ?
C25 C16 1.503(6) . ?
C25 C34 1.421(6) . ?
C25 C26 1.392(6) . ?
C65 O10 1.358(5) . ?
C65 C64 1.406(6) . ?
C65 C66 1.412(6) . ?
C9 H9 0.9500 . ?
C9 C8 1.379(5) . ?
C3 H3 0.9500 . ?
C3 C2 1.378(6) . ?
C3 C4 1.397(6) . ?
C56 C55 1.429(5) . ?
C56 C61 1.429(5) . ?
C56 C57 1.419(6) . ?
C36 H36A 0.9900 . ?
C36 H36B 0.9900 . ?
C36 C37 1.528(6) . ?
O10 C74 1.435(5) . ?
C76 H76A 0.9900 . ?
C76 H76B 0.9900 . ?
C76 C75 1.522(6) . ?
C76 C77 1.532(6) . ?
C15 C16 1.371(6) . ?
C15 C24 1.413(6) . ?
C73 C68 1.436(6) . ?
C73 C64 1.413(6) . ?
C73 C72 1.429(6) . ?
C62 H62 0.9500 . ?
C62 C61 1.415(6) . ?
C62 C63 1.371(6) . ?
C59 H59 0.9500 . ?
C59 C58 1.420(6) . ?
C59 C60 1.365(6) . ?
C75 H75A 0.9900 . ?
C75 H75B 0.9900 . ?
C16 C17 1.428(5) . ?
C55 C64 1.497(5) . ?
C23 H23 0.9500 . ?
C23 C24 1.372(6) . ?
C23 C22 1.417(6) . ?
C4 H4 0.9500 . ?
C29 C34 1.434(6) . ?
C29 C28 1.417(8) . ?
C29 C30 1.420(8) . ?
C17 C22 1.430(6) . ?
C17 C18 1.415(6) . ?
C24 H24 0.9500 . ?
C68 C67 1.413(7) . ?
C68 C69 1.409(7) . ?
C20 H20 0.9500 . ?
C20 C19 1.418(6) . ?
C20 C21 1.363(6) . ?
C61 C60 1.419(6) . ?
C34 C33 1.413(7) . ?
C71 H71 0.9500 . ?
C71 C72 1.362(6) . ?
C71 C70 1.416(7) . ?
C37 H37A 0.9900 . ?
C37 H37B 0.9900 . ?
C37 C38 1.532(6) . ?
O5 C26 1.371(6) . ?
O5 C35 1.400(6) . ?
C19 H19 0.9500 . ?
C19 C18 1.367(6) . ?
C22 C21 1.414(6) . ?
C39 H39A 0.9800 . ?
C39 H39B 0.9800 . ?
C39 H39C 0.9800 . ?
C39 C38 1.520(6) . ?
C21 H21 0.9500 . ?
C26 C27 1.408(7) . ?
C57 H57 0.9500 . ?
C57 C58 1.361(6) . ?
C33 H33 0.9500 . ?
C33 C32 1.388(7) . ?
C18 H18 0.9500 . ?
C63 H63 0.9500 . ?
C77 H77A 0.9900 . ?
C77 H77B 0.9900 . ?
C77 C78 1.512(6) . ?
C66 H66 0.9500 . ?
C66 C67 1.361(7) . ?
C72 H72 0.9500 . ?
C58 H58 0.9500 . ?
C32 H32 0.9500 . ?
C32 C31 1.417(8) . ?
C70 H70 0.9500 . ?
C70 C69 1.366(8) . ?
C38 H38A 0.9900 . ?
C38 H38B 0.9900 . ?
C31 H31 0.9500 . ?
C31 C30 1.351(9) . ?
C27 H27 0.9500 . ?
C27 C28 1.360(8) . ?
C78 H78A 0.9800 . ?
C78 H78B 0.9800 . ?
C78 H78C 0.9800 . ?
C60 H60 0.9500 . ?
C35 H35A 0.9800 . ?
C35 H35B 0.9800 . ?
C35 H35C 0.9800 . ?
C67 H67 0.9500 . ?
C28 H28 0.9500 . ?
C30 H30 0.9500 . ?
C69 H69 0.9500 . ?
C74 H74A 0.9800 . ?
C74 H74B 0.9800 . ?
C74 H74C 0.9800 . ?
C79 C80 1.391(8) . ?
C79 C84 1.375(8) . ?
C79 C85 1.505(10) . ?
C80 H80 0.9500 . ?
C80 C81 1.313(11) . ?
C84 H84 0.9500 . ?
C84 C83 1.376(11) . ?
C83 H83 0.9500 . ?
C83 C82 1.465(13) . ?
C85 H85A 0.9800 . ?
C85 H85B 0.9800 . ?
C85 H85C 0.9800 . ?
C81 H81 0.9500 . ?
C81 C82 1.349(12) . ?
C82 H82 0.9500 . ?
C99 H99A 0.9800 . ?
C99 H99B 0.9800 . ?
C99 H99C 0.9800 . ?
C99 C93 1.499(17) . ?
C93 C98 1.363(12) . ?
C93 C94 1.463(13) . ?
C98 H98 0.9500 . ?
C98 C97 1.360(12) . ?
C97 H97 0.9500 . ?
C97 C96 1.477(13) . ?
C96 H96 0.9500 . ?
C96 C95 1.368(13) . ?
C95 H95 0.9500 . ?
C95 C94 1.380(12) . ?
C94 H94 0.9500 . ?
C92 H92A 0.9800 . ?
C92 H92B 0.9800 . ?
C92 H92C 0.9800 . ?
C92 C86 1.432(17) . ?
C86 C91 1.430(11) . ?
C86 C87 1.350(11) . ?
C91 H91 0.9500 . ?
C91 C90 1.379(11) . ?
C90 H90 0.9500 . ?
C90 C89 1.358(11) . ?
C89 H89 0.9500 . ?
C89 C88 1.376(12) . ?
C88 H88 0.9500 . ?
C88 C87 1.318(12) . ?
C87 H87 0.9500 . ?

loop_
_geom_torsion_atom_site_label_1
_geom_torsion_atom_site_label_2
_geom_torsion_atom_site_label_3
_geom_torsion_atom_site_label_4
_geom_torsion
_geom_torsion_site_symmetry_1
_geom_torsion_site_symmetry_2
_geom_torsion_site_symmetry_3
_geom_torsion_site_symmetry_4
_geom_torsion_publ_flag
O6 C40 C41 C52 179.6(4) . . . . ?
O6 C40 C41 C42 0.2(6) . . . . ?
N2 C7 C8 C14 -2.8(5) . . . . ?
N2 C7 C8 C9 179.3(4) . . . . ?
N2 C36 C37 C38 171.0(3) . . . . ?
C52 C41 C42 C43 -1.2(6) . . . . ?
C52 C53 C44 C43 -2.4(6) . . . . ?
C52 C53 C44 C45 175.9(3) . . . . ?
C52 C53 C47 C48 -0.1(6) . . . . ?
C52 C53 C47 C46 -178.3(3) . . . . ?
O3 C7 C8 C14 175.6(4) . . . . ?
O3 C7 C8 C9 -2.3(6) . . . . ?
N3 C40 C41 C52 0.4(5) . . . . ?
N3 C40 C41 C42 -179.0(3) . . . . ?
N3 C51 C50 C52 10.7(5) . . . . ?
N3 C51 C50 C49 -170.8(4) . . . . ?
N3 C54 C55 C56 -175.2(3) . . . . ?
N3 C54 C55 C64 4.4(5) . . . . ?
N3 C54 C63 C62 175.2(3) . . . . ?
C40 N3 C51 O9 166.8(4) . . . . ?
C40 N3 C51 C50 -12.7(5) . . . . ?
C40 N3 C54 C55 81.6(4) . . . . ?
C40 N3 C54 C63 -94.8(4) . . . . ?
C40 C41 C42 C43 178.2(4) . . . . ?
N1 C1 C2 C13 -8.9(5) . . . . ?
N1 C1 C2 C3 172.7(4) . . . . ?
N1 C15 C16 C25 -5.1(6) . . . . ?
N1 C15 C16 C17 173.9(3) . . . . ?
N1 C15 C24 C23 -173.6(3) . . . . ?
C41 C52 C53 C44 2.7(6) . . . . ?
C41 C52 C53 C47 -178.4(4) . . . . ?
C41 C52 C50 C51 -4.0(6) . . . . ?
C41 C52 C50 C49 177.5(4) . . . . ?
C53 C52 C41 C40 179.7(3) . . . . ?
C53 C52 C41 C42 -0.9(6) . . . . ?
C53 C52 C50 C51 174.6(3) . . . . ?
C53 C52 C50 C49 -3.9(6) . . . . ?
C53 C44 C43 C42 0.3(6) . . . . ?
C53 C44 C45 N4 2.0(5) . . . . ?
C53 C44 C45 O7 -176.6(4) . . . . ?
C53 C47 C48 C49 -1.9(6) . . . . ?
C53 C47 C46 O8 -177.8(4) . . . . ?
C53 C47 C46 N4 2.8(6) . . . . ?
O1 C1 C2 C13 171.1(4) . . . . ?
O1 C1 C2 C3 -7.3(6) . . . . ?
C44 C53 C47 C48 178.8(4) . . . . ?
C44 C53 C47 C46 0.6(6) . . . . ?
C44 C43 C42 C41 1.5(6) . . . . ?
C51 N3 C40 O6 -171.8(4) . . . . ?
C51 N3 C40 C41 7.3(5) . . . . ?
C51 N3 C54 C55 -105.5(4) . . . . ?
C51 N3 C54 C63 78.2(4) . . . . ?
C43 C44 C45 N4 -179.6(4) . . . . ?
C43 C44 C45 O7 1.8(6) . . . . ?
O9 C51 C50 C52 -168.8(4) . . . . ?
O9 C51 C50 C49 9.7(6) . . . . ?
C11 C13 C2 C1 2.8(6) . . . . ?
C11 C13 C2 C3 -178.7(4) . . . . ?
C11 C10 C9 C8 -1.0(7) . . . . ?
C14 C13 C2 C1 -175.1(3) . . . . ?
C14 C13 C2 C3 3.3(6) . . . . ?
C14 C5 C6 N2 -4.1(6) . . . . ?
C14 C5 C6 O2 177.3(4) . . . . ?
C14 C5 C4 C3 2.8(6) . . . . ?
C1 N1 C12 O4 171.9(4) . . . . ?
C1 N1 C12 C11 -6.5(6) . . . . ?
C1 N1 C15 C16 108.2(4) . . . . ?
C1 N1 C15 C24 -76.5(5) . . . . ?
C47 C53 C44 C43 178.7(4) . . . . ?
C47 C53 C44 C45 -3.0(6) . . . . ?
C13 C11 C10 C9 1.0(6) . . . . ?
C13 C11 C12 O4 -178.7(4) . . . . ?
C13 C11 C12 N1 -0.3(6) . . . . ?
C13 C14 C5 C6 179.4(3) . . . . ?
C13 C14 C5 C4 -0.2(6) . . . . ?
C13 C14 C8 C7 -175.9(3) . . . . ?
C13 C14 C8 C9 2.0(6) . . . . ?
C5 C14 C13 C11 179.3(4) . . . . ?
C5 C14 C13 C2 -2.7(6) . . . . ?
C5 C14 C8 C7 2.8(6) . . . . ?
C5 C14 C8 C9 -179.3(4) . . . . ?
C45 N4 C46 O8 176.6(4) . . . . ?
C45 N4 C46 C47 -3.9(6) . . . . ?
C45 N4 C75 C76 -95.4(4) . . . . ?
C45 C44 C43 C42 -178.0(3) . . . . ?
C54 N3 C40 O6 0.6(5) . . . . ?
C54 N3 C40 C41 179.8(3) . . . . ?
C54 N3 C51 O9 -5.4(6) . . . . ?
C54 N3 C51 C50 175.1(3) . . . . ?
C54 C55 C64 C65 74.2(5) . . . . ?
C54 C55 C64 C73 -104.3(5) . . . . ?
C10 C11 C13 C14 0.6(6) . . . . ?
C10 C11 C13 C2 -177.4(4) . . . . ?
C10 C11 C12 O4 0.5(7) . . . . ?
C10 C11 C12 N1 179.0(4) . . . . ?
C10 C9 C8 C14 -0.5(6) . . . . ?
C10 C9 C8 C7 177.4(4) . . . . ?
C50 C52 C41 C40 -1.7(6) . . . . ?
C50 C52 C41 C42 177.7(4) . . . . ?
C50 C52 C53 C44 -175.9(4) . . . . ?
C50 C52 C53 C47 3.0(6) . . . . ?
C50 C49 C48 C47 1.0(6) . . . . ?
C48 C49 C50 C52 1.9(6) . . . . ?
C48 C49 C50 C51 -176.6(4) . . . . ?
C48 C47 C46 O8 4.1(6) . . . . ?
C48 C47 C46 N4 -175.4(4) . . . . ?
C7 N2 C6 O2 -177.1(4) . . . . ?
C7 N2 C6 C5 4.2(6) . . . . ?
C7 N2 C36 C37 94.3(4) . . . . ?
C6 N2 C7 O3 -179.2(4) . . . . ?
C6 N2 C7 C8 -0.8(6) . . . . ?
C6 N2 C36 C37 -85.6(4) . . . . ?
C6 C5 C4 C3 -176.8(4) . . . . ?
C25 C16 C17 C22 178.7(4) . . . . ?
C25 C16 C17 C18 -0.1(6) . . . . ?
C25 C34 C33 C32 -179.8(4) . . . . ?
C25 C26 C27 C28 -1.2(9) . . . . ?
C65 C66 C67 C68 0.6(7) . . . . ?
C56 C55 C64 C65 -106.3(4) . . . . ?
C56 C55 C64 C73 75.3(5) . . . . ?
C56 C61 C60 C59 0.2(6) . . . . ?
C56 C57 C58 C59 -0.9(7) . . . . ?
C46 N4 C45 C44 1.5(6) . . . . ?
C46 N4 C45 O7 -179.9(4) . . . . ?
C46 N4 C75 C76 82.9(4) . . . . ?
C46 C47 C48 C49 176.3(4) . . . . ?
C8 C14 C13 C11 -2.1(6) . . . . ?
C8 C14 C13 C2 176.0(3) . . . . ?
C8 C14 C5 C6 0.7(6) . . . . ?
C8 C14 C5 C4 -178.9(4) . . . . ?
C2 C3 C4 C5 -2.2(6) . . . . ?
C36 N2 C7 O3 0.9(6) . . . . ?
C36 N2 C7 C8 179.3(3) . . . . ?
C36 N2 C6 O2 2.8(6) . . . . ?
C36 N2 C6 C5 -175.9(3) . . . . ?
C36 C37 C38 C39 -73.3(5) . . . . ?
C12 N1 C1 O1 -169.0(4) . . . . ?
C12 N1 C1 C2 11.0(6) . . . . ?
C12 N1 C15 C16 -81.4(5) . . . . ?
C12 N1 C15 C24 93.9(4) . . . . ?
C12 C11 C13 C14 179.8(3) . . . . ?
C12 C11 C13 C2 1.8(6) . . . . ?
C12 C11 C10 C9 -178.3(4) . . . . ?
O10 C65 C64 C73 -180.0(3) . . . . ?
O10 C65 C64 C55 1.5(5) . . . . ?
O10 C65 C66 C67 179.7(4) . . . . ?
C15 N1 C1 O1 0.5(6) . . . . ?
C15 N1 C1 C2 -179.4(3) . . . . ?
C15 N1 C12 O4 2.2(6) . . . . ?
C15 N1 C12 C11 -176.3(3) . . . . ?
C15 C16 C17 C22 -0.3(5) . . . . ?
C15 C16 C17 C18 -179.1(4) . . . . ?
C73 C68 C67 C66 -0.7(6) . . . . ?
C73 C68 C69 C70 0.9(7) . . . . ?
C62 C61 C60 C59 -179.7(4) . . . . ?
C75 N4 C45 C44 179.7(3) . . . . ?
C75 N4 C45 O7 -1.7(6) . . . . ?
C75 N4 C46 O8 -1.6(6) . . . . ?
C75 N4 C46 C47 177.9(3) . . . . ?
C75 C76 C77 C78 71.9(5) . . . . ?
C16 C25 C34 C29 -179.7(4) . . . . ?
C16 C25 C34 C33 -1.0(6) . . . . ?
C16 C25 C26 O5 2.5(6) . . . . ?
C16 C25 C26 C27 -179.9(4) . . . . ?
C16 C15 C24 C23 1.6(6) . . . . ?
C16 C17 C22 C23 1.4(6) . . . . ?
C16 C17 C22 C21 -176.1(4) . . . . ?
C16 C17 C18 C19 176.2(4) . . . . ?
C55 C54 C63 C62 -0.9(6) . . . . ?
C55 C56 C61 C62 -1.9(5) . . . . ?
C55 C56 C61 C60 178.2(3) . . . . ?
C55 C56 C57 C58 -177.9(4) . . . . ?
C23 C22 C21 C20 -177.9(4) . . . . ?
C4 C5 C6 N2 175.5(4) . . . . ?
C4 C5 C6 O2 -3.1(6) . . . . ?
C4 C3 C2 C1 177.6(4) . . . . ?
C4 C3 C2 C13 -0.8(6) . . . . ?
C29 C34 C33 C32 -1.2(7) . . . . ?
C17 C22 C21 C20 -0.4(6) . . . . ?
C24 C15 C16 C25 179.9(4) . . . . ?
C24 C15 C16 C17 -1.2(6) . . . . ?
C24 C23 C22 C17 -1.1(6) . . . . ?
C24 C23 C22 C21 176.4(4) . . . . ?
C68 C73 C64 C65 0.0(6) . . . . ?
C68 C73 C64 C55 178.4(3) . . . . ?
C68 C73 C72 C71 0.8(6) . . . . ?
C20 C19 C18 C17 0.1(6) . . . . ?
C61 C56 C55 C54 0.4(5) . . . . ?
C61 C56 C55 C64 -179.1(3) . . . . ?
C61 C56 C57 C58 2.1(6) . . . . ?
C61 C62 C63 C54 -0.6(6) . . . . ?
C34 C25 C16 C15 -76.2(5) . . . . ?
C34 C25 C16 C17 104.8(5) . . . . ?
C34 C25 C26 O5 -176.1(4) . . . . ?
C34 C25 C26 C27 1.5(7) . . . . ?
C34 C29 C28 C27 -0.1(9) . . . . ?
C34 C29 C30 C31 0.1(9) . . . . ?
C34 C33 C32 C31 2.2(8) . . . . ?
C71 C70 C69 C68 0.3(7) . . . . ?
O5 C26 C27 C28 176.2(5) . . . . ?
C19 C20 C21 C22 -2.1(6) . . . . ?
C22 C23 C24 C15 -0.4(6) . . . . ?
C22 C17 C18 C19 -2.6(6) . . . . ?
C64 C65 O10 C74 -169.3(4) . . . . ?
C64 C65 C66 C67 -0.2(6) . . . . ?
C64 C73 C68 C67 0.4(6) . . . . ?
C64 C73 C68 C69 179.8(4) . . . . ?
C64 C73 C72 C71 179.6(4) . . . . ?
C21 C20 C19 C18 2.3(7) . . . . ?
C26 C25 C16 C15 105.2(5) . . . . ?
C26 C25 C16 C17 -73.8(5) . . . . ?
C26 C25 C34 C29 -1.0(7) . . . . ?
C26 C25 C34 C33 177.6(4) . . . . ?
C26 C27 C28 C29 0.5(10) . . . . ?
C57 C56 C55 C54 -179.6(4) . . . . ?
C57 C56 C55 C64 0.9(6) . . . . ?
C57 C56 C61 C62 178.1(4) . . . . ?
C57 C56 C61 C60 -1.8(5) . . . . ?
C33 C32 C31 C30 -2.1(10) . . . . ?
C18 C17 C22 C23 -179.7(4) . . . . ?
C18 C17 C22 C21 2.7(6) . . . . ?
C63 C54 C55 C56 1.0(6) . . . . ?
C63 C54 C55 C64 -179.5(4) . . . . ?
C63 C62 C61 C56 2.0(6) . . . . ?
C63 C62 C61 C60 -178.1(4) . . . . ?
C77 C76 C75 N4 -171.2(3) . . . . ?
C66 C65 O10 C74 10.9(6) . . . . ?
C66 C65 C64 C73 -0.1(6) . . . . ?
C66 C65 C64 C55 -178.6(4) . . . . ?
C72 C73 C68 C67 179.2(4) . . . . ?
C72 C73 C68 C69 -1.4(6) . . . . ?
C72 C73 C64 C65 -178.8(4) . . . . ?
C72 C73 C64 C55 -0.3(6) . . . . ?
C72 C71 C70 C69 -0.9(7) . . . . ?
C58 C59 C60 C61 1.0(7) . . . . ?
C32 C31 C30 C29 0.9(10) . . . . ?
C70 C71 C72 C73 0.4(7) . . . . ?
C60 C59 C58 C57 -0.7(7) . . . . ?
C35 O5 C26 C25 -169.4(5) . . . . ?
C35 O5 C26 C27 13.1(7) . . . . ?
C67 C68 C69 C70 -179.7(4) . . . . ?
C28 C29 C34 C25 0.4(7) . . . . ?
C28 C29 C34 C33 -178.3(5) . . . . ?
C28 C29 C30 C31 178.4(6) . . . . ?
C30 C29 C34 C25 178.7(5) . . . . ?
C30 C29 C34 C33 0.0(7) . . . . ?
C30 C29 C28 C27 -178.4(6) . . . . ?
C69 C68 C67 C66 179.9(4) . . . . ?
C79 C80 C81 C82 0.1(11) . . . . ?
C79 C84 C83 C82 -1.2(10) . . . . ?
C80 C79 C84 C83 1.3(9) . . . . ?
C80 C81 C82 C83 0.0(11) . . . . ?
C84 C79 C80 C81 -0.7(9) . . . . ?
C84 C83 C82 C81 0.5(11) . . . . ?
C85 C79 C80 C81 178.4(6) . . . . ?
C85 C79 C84 C83 -177.9(6) . . . . ?
C99 C93 C98 C97 -179.2(15) . . . . ?
C99 C93 C94 C95 -176.8(13) . . . . ?
C93 C98 C97 C96 -5(2) . . . . ?
C98 C93 C94 C95 3.3(19) . . . . ?
C98 C97 C96 C95 6(2) . . . . ?
C97 C96 C95 C94 -2(3) . . . . ?
C96 C95 C94 C93 -2(3) . . . . ?
C94 C93 C98 C97 1(2) . . . . ?
C92 C86 C91 C90 -177.9(11) . . . . ?
C92 C86 C87 C88 178.7(13) . . . . ?
C86 C91 C90 C89 -1.2(17) . . . . ?
C91 C86 C87 C88 -1.6(19) . . . . ?
C91 C90 C89 C88 -1(2) . . . . ?
C90 C89 C88 C87 2(2) . . . . ?
C89 C88 C87 C86 -1(2) . . . . ?
C87 C86 C91 C90 2.3(14) . . . . ?
